data_7201572
loop_
_publ_author_name
'Zhu, Xiandong'
'Ma, Zhen'
'Bi, Wenhua'
'Wang, Yuling'
'Yuan, Daqiang'
'Cao, Rong'

_publ_section_title
;
 Formation of a sandwich-type supercomplex through second-sphere
 coordination of functionalized macrocyclic polyamines
;
_journal_issue 1
_journal_name_full CrystEngComm
_journal_page_first 19
_journal_paper_doi 10.1039/b710633e
_journal_volume 10
_journal_year 2008
_chemical_absolute_configuration ad
_chemical_formula_sum 'C36 H92 Er3 N9 O37'
_chemical_formula_weight 1744.97
_chemical_name_systematic
;
?
;
_space_group_IT_number 19
_symmetry_cell_setting orthorhombic
_symmetry_space_group_name_Hall 'P 2ac 2ab'
_symmetry_space_group_name_H-M 'P 21 21 21'
_atom_sites_solution_hydrogens geom
_atom_sites_solution_primary direct
_atom_sites_solution_secondary difmap
_audit_creation_method SHELXL-97
_cell_angle_alpha 90.00
_cell_angle_beta 90.00
_cell_angle_gamma 90.00
_cell_formula_units_Z 4
_cell_length_a 17.93470(10)
_cell_length_b 18.18770(10)
_cell_length_c 18.3414(2)
_cell_measurement_reflns_used 766
_cell_measurement_temperature 293(2)
_cell_measurement_theta_max 25.71
_cell_measurement_theta_min 1.58
_cell_volume 5982.80(8)
_computing_cell_refinement 'Bruker SMART'
_computing_data_collection 'Bruker SMART'
_computing_data_reduction 'Bruker SHELXTL'
_computing_molecular_graphics 'Bruker SHELXTL'
_computing_publication_material 'Bruker SHELXTL'
_computing_structure_refinement 'SHELXL-97 (Sheldrick, 1997)'
_computing_structure_solution 'SHELXS-97 (Sheldrick, 1990)'
_diffrn_ambient_temperature 293(2)
_diffrn_measured_fraction_theta_full 0.998
_diffrn_measured_fraction_theta_max 0.998
_diffrn_measurement_device_type 'Siemens SMART CCD'
_diffrn_measurement_method 'phi and omega scans'
_diffrn_radiation_monochromator graphite
_diffrn_radiation_source 'fine-focus sealed tube'
_diffrn_radiation_type MoK\a
_diffrn_radiation_wavelength 0.71073
_diffrn_reflns_av_R_equivalents 0.0315
_diffrn_reflns_av_sigmaI/netI 0.0310
_diffrn_reflns_limit_h_max 21
_diffrn_reflns_limit_h_min -20
_diffrn_reflns_limit_k_max 22
_diffrn_reflns_limit_k_min -21
_diffrn_reflns_limit_l_max 22
_diffrn_reflns_limit_l_min -15
_diffrn_reflns_number 32934
_diffrn_reflns_theta_full 25.71
_diffrn_reflns_theta_max 25.71
_diffrn_reflns_theta_min 1.58
_exptl_absorpt_coefficient_mu 4.276
_exptl_absorpt_correction_T_max 0.425
_exptl_absorpt_correction_T_min 0.099
_exptl_absorpt_correction_type empirical
_exptl_absorpt_process_details 'SADABS (Sheldrick, 1996)'
_exptl_crystal_colour pink
_exptl_crystal_density_diffrn 1.937
_exptl_crystal_density_method 'not measured'
_exptl_crystal_description prism
_exptl_crystal_F_000 3484
_exptl_crystal_size_max 0.52
_exptl_crystal_size_mid 0.38
_exptl_crystal_size_min 0.20
_refine_diff_density_max 0.499
_refine_diff_density_min -0.695
_refine_diff_density_rms 0.090
_refine_ls_abs_structure_details 'Flack H D (1983), Acta Cryst. A39, 876-881'
_refine_ls_abs_structure_Flack -0.008(8)
_refine_ls_extinction_method none
_refine_ls_goodness_of_fit_ref 1.152
_refine_ls_hydrogen_treatment constr
_refine_ls_matrix_type full
_refine_ls_number_parameters 766
_refine_ls_number_reflns 11328
_refine_ls_number_restraints 0
_refine_ls_restrained_S_all 1.152
_refine_ls_R_factor_all 0.0316
_refine_ls_R_factor_gt 0.0274
_refine_ls_shift/su_max 0.001
_refine_ls_shift/su_mean 0.000
_refine_ls_structure_factor_coef Fsqd
_refine_ls_weighting_details 'calc w=1/[\s^2^(Fo^2^)+(0.0062P)^2^+13.3307P] where P=(Fo^2^+2Fc^2^)/3'
_refine_ls_weighting_scheme calc
_refine_ls_wR_factor_gt 0.0522
_refine_ls_wR_factor_ref 0.0540
_reflns_number_gt 10730
_reflns_number_total 11328
_reflns_threshold_expression >2sigma(I)
_cod_data_source_file b710633e.txt
_cod_data_source_block a
_cod_depositor_comments
;
The following automatic conversions were performed:
'_symmetry_cell_setting' value 'Orthorhombic' changed to 'orthorhombic'
according to '/home/saulius/struct/CIF-dictionaries/cif_core.dic'
dictionary named 'cif_core.dic' version 2.4.1 from 2010-06-29.

Automatic conversion script
Id: cif_fix_enum 1527 2010-12-29 10:47:43Z saulius 
;
_cod_original_sg_symbol_H-M P2(1)2(1)2(1)
_cod_database_code 7201572

loop_
_symmetry_equiv_pos_as_xyz
'x, y, z'
'-x+1/2, -y, z+1/2'
'x+1/2, -y+1/2, -z'
'-x, y+1/2, -z+1/2'

loop_
_atom_site_label
_atom_site_type_symbol
_atom_site_fract_x
_atom_site_fract_y
_atom_site_fract_z
_atom_site_U_iso_or_equiv
_atom_site_adp_type
_atom_site_occupancy
_atom_site_symmetry_multiplicity
_atom_site_calc_flag
_atom_site_refinement_flags
_atom_site_disorder_assembly
_atom_site_disorder_group
Er1 Er 0.456592(12) 0.241319(12) 0.472518(11) 0.02309(5) Uani 1 1 d . . .
Er2 Er 0.875706(12) 0.264267(12) 0.010926(11) 0.02229(5) Uani 1 1 d . . .
Er3 Er 0.676752(12) 0.255144(14) 0.251039(12) 0.02564(6) Uani 1 1 d . . .
O1 O 0.4579(2) 0.20211(19) 0.3530(2) 0.0288(8) Uani 1 1 d . . .
O2 O 0.4723(2) 0.1016(2) 0.2849(2) 0.0395(10) Uani 1 1 d . . .
O3 O 0.4642(2) 0.3455(2) 0.4014(2) 0.0325(9) Uani 1 1 d . . .
O4 O 0.4127(3) 0.4176(3) 0.3163(2) 0.0501(12) Uani 1 1 d . . .
O5 O 0.57808(19) 0.27857(19) 0.4772(2) 0.0323(9) Uani 1 1 d . . .
O6 O 0.6452(2) 0.3812(2) 0.4636(2) 0.0438(11) Uani 1 1 d . . .
O7 O 0.5250(2) 0.13597(19) 0.4719(2) 0.0294(9) Uani 1 1 d . . .
O8 O 0.6037(3) 0.0599(2) 0.5271(3) 0.0511(12) Uani 1 1 d . . .
O9 O 0.8773(2) 0.3674(2) 0.0816(2) 0.0342(9) Uani 1 1 d . . .
O10 O 0.9361(3) 0.4493(3) 0.1492(3) 0.0698(16) Uani 1 1 d . . .
O11 O 0.8843(2) 0.2240(2) 0.12892(19) 0.0290(9) Uani 1 1 d . . .
O12 O 0.8905(3) 0.1278(2) 0.2036(2) 0.0477(12) Uani 1 1 d . . .
O13 O 0.8037(2) 0.16016(19) 0.0121(2) 0.0297(8) Uani 1 1 d . . .
O14 O 0.7156(2) 0.0933(2) -0.0414(3) 0.0474(12) Uani 1 1 d . . .
O15 O 0.75425(19) 0.30256(17) 0.0168(2) 0.0279(8) Uani 1 1 d . . .
O16 O 0.6939(2) 0.4054(2) 0.0480(2) 0.0434(11) Uani 1 1 d . . .
O17 O 0.6232(4) 0.2404(7) 0.8023(4) 0.153(4) Uani 1 1 d . . .
O18 O 0.6762(6) 0.1865(5) 0.7171(5) 0.152(4) Uani 1 1 d . . .
O19 O 0.6807(5) 0.2983(5) 0.7259(5) 0.130(3) Uani 1 1 d . . .
N1 N 0.3587(2) 0.1399(2) 0.4441(2) 0.0259(10) Uani 1 1 d . . .
N2 N 0.3294(3) 0.3013(2) 0.4560(3) 0.0298(11) Uani 1 1 d . . .
N3 N 0.4780(3) 0.3427(3) 0.5699(3) 0.0307(11) Uani 1 1 d . . .
N4 N 0.4613(3) 0.1822(2) 0.5996(2) 0.0291(11) Uani 1 1 d . . .
N5 N 1.0048(3) 0.3225(3) 0.0141(3) 0.0356(12) Uani 1 1 d . . .
N6 N 0.9747(2) 0.1620(3) 0.0279(3) 0.0318(11) Uani 1 1 d . . .
N7 N 0.8594(3) 0.2114(2) -0.1171(2) 0.0290(11) Uani 1 1 d . . .
N8 N 0.8449(3) 0.3713(3) -0.0810(3) 0.0320(11) Uani 1 1 d . . .
N9 N 0.6566(3) 0.2379(5) 0.7503(3) 0.0607(17) Uani 1 1 d . . .
C1 C 0.2952(3) 0.1780(3) 0.4080(3) 0.0340(14) Uani 1 1 d . . .
H1A H 0.2530 0.1432 0.4029 0.041 Uiso 1 1 calc R . .
H1B H 0.3104 0.1937 0.3586 0.041 Uiso 1 1 calc R . .
C2 C 0.2697(3) 0.2444(3) 0.4509(3) 0.0370(13) Uani 1 1 d . . .
H2A H 0.2253 0.2660 0.4269 0.044 Uiso 1 1 calc R . .
H2B H 0.2550 0.2289 0.5006 0.044 Uiso 1 1 calc R . .
C3 C 0.3064(3) 0.3535(3) 0.5146(4) 0.0388(15) Uani 1 1 d . . .
H3A H 0.2953 0.3243 0.5589 0.047 Uiso 1 1 calc R . .
H3B H 0.2592 0.3770 0.4992 0.047 Uiso 1 1 calc R . .
C4 C 0.3600(4) 0.4134(3) 0.5356(4) 0.0395(16) Uani 1 1 d . . .
H4A H 0.3310 0.4563 0.5529 0.047 Uiso 1 1 calc R . .
H4B H 0.3876 0.4289 0.4915 0.047 Uiso 1 1 calc R . .
C5 C 0.4162(4) 0.3927(3) 0.5943(4) 0.0389(16) Uani 1 1 d . . .
H5A H 0.4386 0.4383 0.6138 0.047 Uiso 1 1 calc R . .
H5B H 0.3892 0.3685 0.6348 0.047 Uiso 1 1 calc R . .
C6 C 0.5101(4) 0.3051(3) 0.6347(3) 0.0358(14) Uani 1 1 d . . .
H6A H 0.5131 0.3404 0.6757 0.043 Uiso 1 1 calc R . .
H6B H 0.5613 0.2884 0.6233 0.043 Uiso 1 1 calc R . .
C7 C 0.4633(3) 0.2398(3) 0.6572(3) 0.0388(13) Uani 1 1 d . . .
H7A H 0.4840 0.2185 0.7026 0.047 Uiso 1 1 calc R . .
H7B H 0.4118 0.2565 0.6676 0.047 Uiso 1 1 calc R . .
C8 C 0.3986(4) 0.1317(3) 0.6178(3) 0.0361(15) Uani 1 1 d . . .
H8A H 0.3528 0.1616 0.6237 0.043 Uiso 1 1 calc R . .
H8B H 0.4093 0.1085 0.6655 0.043 Uiso 1 1 calc R . .
C9 C 0.3825(4) 0.0711(3) 0.5629(3) 0.0390(15) Uani 1 1 d . . .
H9A H 0.4301 0.0559 0.5401 0.047 Uiso 1 1 calc R . .
H9B H 0.3624 0.0280 0.5894 0.047 Uiso 1 1 calc R . .
C10 C 0.3285(3) 0.0917(3) 0.5036(3) 0.0358(14) Uani 1 1 d . . .
H10A H 0.3095 0.0459 0.4811 0.043 Uiso 1 1 calc R . .
H10B H 0.2856 0.1171 0.5263 0.043 Uiso 1 1 calc R . .
C11 C 0.3952(3) 0.0916(3) 0.3897(3) 0.0310(14) Uani 1 1 d . . .
H11A H 0.3565 0.0659 0.3609 0.037 Uiso 1 1 calc R . .
H11B H 0.4252 0.0539 0.4154 0.037 Uiso 1 1 calc R . .
C12 C 0.4453(3) 0.1344(3) 0.3386(3) 0.0284(12) Uani 1 1 d . . .
C13 C 0.3325(3) 0.3421(3) 0.3857(3) 0.0361(15) Uani 1 1 d . . .
H13A H 0.2967 0.3835 0.3879 0.043 Uiso 1 1 calc R . .
H13B H 0.3161 0.3088 0.3461 0.043 Uiso 1 1 calc R . .
C14 C 0.4082(4) 0.3719(3) 0.3670(3) 0.0310(14) Uani 1 1 d . . .
C15 C 0.5374(4) 0.3888(3) 0.5362(4) 0.0380(15) Uani 1 1 d . . .
H15A H 0.5655 0.4137 0.5755 0.046 Uiso 1 1 calc R . .
H15B H 0.5135 0.4273 0.5061 0.046 Uiso 1 1 calc R . .
C16 C 0.5917(3) 0.3475(3) 0.4894(3) 0.0318(13) Uani 1 1 d . . .
C17 C 0.5326(4) 0.1407(4) 0.6013(3) 0.0394(15) Uani 1 1 d . . .
H17A H 0.5280 0.1002 0.6372 0.047 Uiso 1 1 calc R . .
H17B H 0.5726 0.1739 0.6186 0.047 Uiso 1 1 calc R . .
C18 C 0.5554(3) 0.1087(3) 0.5290(4) 0.0329(14) Uani 1 1 d . . .
C19 C 1.0640(3) 0.2636(4) 0.0129(3) 0.0446(15) Uani 1 1 d . . .
H19A H 1.0725 0.2476 -0.0381 0.054 Uiso 1 1 calc R . .
H19B H 1.1113 0.2841 0.0318 0.054 Uiso 1 1 calc R . .
C20 C 1.0420(3) 0.1986(3) 0.0579(3) 0.0362(14) Uani 1 1 d . . .
H20A H 1.0837 0.1630 0.0593 0.043 Uiso 1 1 calc R . .
H20B H 1.0318 0.2147 0.1085 0.043 Uiso 1 1 calc R . .
C21 C 0.9977(4) 0.1137(3) -0.0339(4) 0.0391(16) Uani 1 1 d . . .
H21A H 1.0156 0.0666 -0.0133 0.047 Uiso 1 1 calc R . .
H21B H 1.0406 0.1372 -0.0587 0.047 Uiso 1 1 calc R . .
C22 C 0.9395(4) 0.0970(3) -0.0903(4) 0.0396(16) Uani 1 1 d . . .
H22A H 0.8934 0.0809 -0.0652 0.048 Uiso 1 1 calc R . .
H22B H 0.9571 0.0554 -0.1206 0.048 Uiso 1 1 calc R . .
C23 C 0.9205(4) 0.1614(3) -0.1403(3) 0.0386(15) Uani 1 1 d . . .
H23A H 0.9662 0.1913 -0.1467 0.046 Uiso 1 1 calc R . .
H23B H 0.9073 0.1412 -0.1888 0.046 Uiso 1 1 calc R . .
C24 C 0.8544(3) 0.2709(3) -0.1721(3) 0.0392(14) Uani 1 1 d . . .
H24A H 0.8316 0.2515 -0.2173 0.047 Uiso 1 1 calc R . .
H24B H 0.9052 0.2887 -0.1841 0.047 Uiso 1 1 calc R . .
C25 C 0.8077(4) 0.3347(3) -0.1434(3) 0.0374(15) Uani 1 1 d . . .
H25A H 0.7997 0.3709 -0.1830 0.045 Uiso 1 1 calc R . .
H25B H 0.7583 0.3161 -0.1278 0.045 Uiso 1 1 calc R . .
C26 C 0.9038(4) 0.4215(4) -0.1105(4) 0.0434(17) Uani 1 1 d . . .
H26A H 0.8800 0.4687 -0.1238 0.052 Uiso 1 1 calc R . .
H26B H 0.9239 0.3996 -0.1558 0.052 Uiso 1 1 calc R . .
C27 C 0.9680(4) 0.4374(3) -0.0601(4) 0.0443(17) Uani 1 1 d . . .
H27B H 0.9477 0.4530 -0.0124 0.053 Uiso 1 1 calc R . .
H27A H 0.9967 0.4792 -0.0803 0.053 Uiso 1 1 calc R . .
C28 C 1.0213(4) 0.3732(4) -0.0476(4) 0.0487(19) Uani 1 1 d . . .
H28A H 1.0230 0.3437 -0.0929 0.058 Uiso 1 1 calc R . .
H28B H 1.0718 0.3937 -0.0399 0.058 Uiso 1 1 calc R . .
C29 C 1.0096(4) 0.3636(4) 0.0842(4) 0.0448(17) Uani 1 1 d . . .
H29A H 1.0467 0.4035 0.0791 0.054 Uiso 1 1 calc R . .
H29B H 1.0273 0.3299 0.1229 0.054 Uiso 1 1 calc R . .
C30 C 0.9361(4) 0.3963(4) 0.1072(4) 0.0407(17) Uani 1 1 d . . .
C31 C 0.9424(4) 0.1142(3) 0.0856(3) 0.0326(14) Uani 1 1 d . . .
H31A H 0.9826 0.0846 0.1079 0.039 Uiso 1 1 calc R . .
H31B H 0.9062 0.0799 0.0632 0.039 Uiso 1 1 calc R . .
C32 C 0.9037(3) 0.1582(3) 0.1443(3) 0.0315(13) Uani 1 1 d . . .
C33 C 0.7882(4) 0.1699(3) -0.1166(3) 0.0383(15) Uani 1 1 d . . .
H33A H 0.7914 0.1296 -0.1528 0.046 Uiso 1 1 calc R . .
H33B H 0.7475 0.2032 -0.1320 0.046 Uiso 1 1 calc R . .
C34 C 0.7683(3) 0.1372(3) -0.0431(3) 0.0297(13) Uani 1 1 d . . .
C35 C 0.7888(3) 0.4160(3) -0.0416(3) 0.0351(14) Uani 1 1 d . . .
H35A H 0.7551 0.4392 -0.0776 0.042 Uiso 1 1 calc R . .
H35B H 0.8148 0.4558 -0.0150 0.042 Uiso 1 1 calc R . .
C36 C 0.7424(3) 0.3717(3) 0.0122(3) 0.0313(12) Uani 1 1 d . . .
O1W O 0.6043(2) 0.1497(2) 0.2268(2) 0.0436(11) Uani 1 1 d . . .
H1C H 0.6239 0.1204 0.1962 0.052 Uiso 1 1 d R . .
H1D H 0.5729 0.1274 0.2536 0.052 Uiso 1 1 d R . .
O2W O 0.5516(2) 0.2865(2) 0.2756(2) 0.0379(10) Uani 1 1 d . . .
H2C H 0.5420 0.3227 0.3034 0.046 Uiso 1 1 d R . .
H2D H 0.5359 0.2503 0.3005 0.046 Uiso 1 1 d R . .
O3W O 0.6616(2) 0.2123(2) 0.3691(2) 0.0375(10) Uani 1 1 d . . .
H3C H 0.6400 0.2341 0.4042 0.045 Uiso 1 1 d R . .
H3D H 0.6582 0.1661 0.3754 0.045 Uiso 1 1 d R . .
O4W O 0.6953(3) 0.3544(2) 0.3284(2) 0.0457(12) Uani 1 1 d . . .
H4C H 0.6819 0.3556 0.3728 0.055 Uiso 1 1 d R . .
H4D H 0.7121 0.3965 0.3163 0.055 Uiso 1 1 d R . .
O5W O 0.6446(2) 0.3569(2) 0.1792(2) 0.0433(11) Uani 1 1 d . . .
H5C H 0.6078 0.3841 0.1905 0.052 Uiso 1 1 d R . .
H5D H 0.6606 0.3681 0.1371 0.052 Uiso 1 1 d R . .
O6W O 0.6953(2) 0.2197(2) 0.1307(2) 0.0368(10) Uani 1 1 d . . .
H6C H 0.6981 0.1733 0.1256 0.044 Uiso 1 1 d R . .
H6D H 0.7097 0.2427 0.0929 0.044 Uiso 1 1 d R . .
O7W O 0.7970(2) 0.3017(2) 0.2258(2) 0.0377(10) Uani 1 1 d . . .
H7C H 0.8042 0.3472 0.2339 0.045 Uiso 1 1 d R . .
H7D H 0.8254 0.2858 0.1922 0.045 Uiso 1 1 d R . .
O8W O 0.7602(2) 0.1562(2) 0.2672(3) 0.0495(12) Uani 1 1 d . . .
H8C H 0.7432 0.1134 0.2588 0.059 Uiso 1 1 d R . .
H8D H 0.8072 0.1590 0.2619 0.059 Uiso 1 1 d R . .
O9W O 0.6764(3) 0.0697(2) 0.3950(3) 0.0539(13) Uani 1 1 d . . .
H9C H 0.6663 0.0407 0.3600 0.065 Uiso 1 1 d R . .
H9D H 0.6444 0.0662 0.4290 0.065 Uiso 1 1 d R . .
O10W O 0.6893(3) 0.0707(2) 0.1079(3) 0.0476(12) Uani 1 1 d . . .
H10C H 0.7146 0.0364 0.1272 0.057 Uiso 1 1 d R . .
H10D H 0.6953 0.0711 0.0619 0.057 Uiso 1 1 d R . .
O11W O 0.6620(4) 0.0503(4) 0.8137(4) 0.096(2) Uani 1 1 d . . .
H11C H 0.6880 0.0113 0.8162 0.115 Uiso 1 1 d R . .
H11D H 0.6711 0.0748 0.7752 0.115 Uiso 1 1 d R . .
O12W O 0.5461(3) 0.4513(2) 0.2452(3) 0.0522(12) Uani 1 1 d . . .
H12C H 0.5098 0.4416 0.2734 0.063 Uiso 1 1 d R . .
H12D H 0.5472 0.4974 0.2377 0.063 Uiso 1 1 d R . .
O13W O 0.7883(4) 0.5065(4) 0.1394(4) 0.114(3) Uani 1 1 d . . .
H13C H 0.7659 0.4785 0.1095 0.137 Uiso 1 1 d R . .
H13D H 0.8325 0.4896 0.1388 0.137 Uiso 1 1 d R . .
O14W O 0.8650(4) 0.5750(3) 0.3166(4) 0.0764(17) Uani 1 1 d . . .
H14C H 0.8992 0.5490 0.2976 0.092 Uiso 1 1 d R . .
H14D H 0.8562 0.6095 0.2864 0.092 Uiso 1 1 d R . .
O15W O 0.7602(5) 0.4743(4) 0.2765(5) 0.144(4) Uani 1 1 d . . .
H15C H 0.7858 0.5080 0.2966 0.173 Uiso 1 1 d R . .
H15D H 0.7767 0.4614 0.2350 0.173 Uiso 1 1 d R . .
O16W O 0.1903(3) 0.4789(3) 0.3565(3) 0.0710(16) Uani 1 1 d . . .
H16C H 0.1941 0.5110 0.3230 0.085 Uiso 1 1 d R . .
H16D H 0.1727 0.4392 0.3393 0.085 Uiso 1 1 d R . .
O17W O 0.9997(3) 0.5134(3) 0.2711(3) 0.0672(16) Uani 1 1 d . . .
H17C H 0.9887 0.4886 0.2333 0.081 Uiso 1 1 d R . .
H17D H 1.0391 0.5382 0.2635 0.081 Uiso 1 1 d R . .
O18W O 0.8090(3) 0.0003(3) 0.7658(3) 0.0728(16) Uani 1 1 d . . .
H18C H 0.7833 0.0130 0.7290 0.087 Uiso 1 1 d R . .
H18D H 0.8543 0.0132 0.7614 0.087 Uiso 1 1 d R . .

loop_
_atom_site_aniso_label
_atom_site_aniso_U_11
_atom_site_aniso_U_22
_atom_site_aniso_U_33
_atom_site_aniso_U_23
_atom_site_aniso_U_13
_atom_site_aniso_U_12
Er1 0.02427(10) 0.02230(11) 0.02270(11) -0.00076(10) 0.00463(9) -0.00077(10)
Er2 0.02248(10) 0.02403(12) 0.02037(11) -0.00088(10) 0.00237(9) -0.00154(9)
Er3 0.02489(10) 0.02878(12) 0.02325(11) 0.00126(11) 0.00347(9) 0.00109(10)
O1 0.032(2) 0.028(2) 0.027(2) -0.0021(16) 0.0036(18) -0.0042(17)
O2 0.046(3) 0.038(2) 0.034(2) -0.0159(19) 0.013(2) -0.0078(19)
O3 0.031(2) 0.027(2) 0.039(2) -0.0004(18) 0.011(2) -0.0021(18)
O4 0.058(3) 0.054(3) 0.039(3) 0.019(2) 0.009(2) -0.001(2)
O5 0.0271(19) 0.035(2) 0.034(2) -0.0062(17) 0.0016(17) -0.0007(15)
O6 0.036(2) 0.050(3) 0.046(3) -0.012(2) 0.011(2) -0.018(2)
O7 0.031(2) 0.030(2) 0.027(2) 0.0021(17) 0.0017(18) 0.0055(16)
O8 0.060(3) 0.052(3) 0.041(3) 0.005(2) 0.002(2) 0.031(2)
O9 0.034(2) 0.031(2) 0.038(2) -0.0059(18) 0.003(2) -0.0021(19)
O10 0.070(4) 0.073(4) 0.067(4) -0.038(3) -0.011(3) -0.002(3)
O11 0.0304(19) 0.034(2) 0.0229(18) -0.0007(16) 0.0013(16) 0.0038(17)
O12 0.054(3) 0.052(3) 0.036(3) 0.016(2) 0.014(2) 0.023(2)
O13 0.032(2) 0.0307(19) 0.026(2) -0.0004(17) -0.0001(18) -0.0017(16)
O14 0.047(3) 0.048(3) 0.047(3) -0.002(2) -0.001(2) -0.024(2)
O15 0.0293(19) 0.0234(18) 0.031(2) 0.0067(17) 0.0011(18) 0.0002(15)
O16 0.050(3) 0.039(2) 0.041(3) 0.007(2) 0.016(2) 0.014(2)
O17 0.117(6) 0.241(10) 0.103(5) 0.031(8) 0.070(5) 0.043(8)
O18 0.195(10) 0.143(8) 0.117(8) -0.060(6) -0.037(7) 0.056(8)
O19 0.123(7) 0.144(7) 0.124(8) 0.043(6) 0.003(6) -0.037(6)
N1 0.024(2) 0.028(2) 0.025(2) 0.0009(19) 0.004(2) -0.0021(19)
N2 0.030(3) 0.026(2) 0.034(3) 0.002(2) 0.008(2) 0.000(2)
N3 0.031(3) 0.035(3) 0.026(3) -0.005(2) 0.010(2) -0.004(2)
N4 0.039(3) 0.026(2) 0.022(2) -0.0009(19) 0.003(2) 0.002(2)
N5 0.025(2) 0.042(3) 0.040(3) -0.006(3) 0.005(2) -0.009(2)
N6 0.026(3) 0.038(3) 0.032(3) -0.006(2) 0.007(2) 0.004(2)
N7 0.032(3) 0.033(3) 0.023(2) -0.0030(19) 0.007(2) -0.003(2)
N8 0.038(3) 0.031(3) 0.027(3) 0.002(2) 0.008(2) 0.002(2)
N9 0.043(3) 0.097(5) 0.042(3) -0.003(5) -0.007(3) 0.017(4)
C1 0.033(3) 0.035(3) 0.035(3) -0.002(3) 0.005(3) -0.006(3)
C2 0.027(3) 0.040(3) 0.044(3) 0.006(3) 0.006(2) 0.000(3)
C3 0.036(3) 0.038(3) 0.042(4) -0.007(3) 0.007(3) 0.008(3)
C4 0.042(4) 0.030(3) 0.046(4) -0.002(3) 0.007(3) 0.008(3)
C5 0.044(4) 0.032(3) 0.041(4) -0.015(3) 0.021(3) -0.001(3)
C6 0.046(4) 0.035(3) 0.026(3) -0.010(3) -0.001(3) -0.001(3)
C7 0.048(3) 0.041(3) 0.027(3) -0.002(3) 0.008(3) 0.014(3)
C8 0.046(4) 0.040(4) 0.023(3) 0.003(3) 0.011(3) 0.000(3)
C9 0.043(4) 0.036(3) 0.038(4) 0.008(3) 0.011(3) -0.009(3)
C10 0.037(3) 0.031(3) 0.040(4) 0.005(3) 0.011(3) -0.006(2)
C11 0.035(3) 0.029(3) 0.029(3) -0.007(2) 0.003(3) -0.002(3)
C12 0.023(3) 0.031(3) 0.031(3) 0.001(2) -0.004(3) -0.002(2)
C13 0.036(4) 0.037(3) 0.035(4) 0.010(3) 0.002(3) 0.005(3)
C14 0.038(3) 0.025(3) 0.030(3) -0.004(3) 0.008(3) -0.004(3)
C15 0.040(4) 0.031(3) 0.043(4) -0.003(3) 0.006(3) -0.010(3)
C16 0.029(3) 0.035(3) 0.031(3) -0.006(3) -0.003(3) -0.008(2)
C17 0.042(4) 0.040(4) 0.036(4) 0.003(3) -0.001(3) 0.005(3)
C18 0.033(3) 0.028(3) 0.037(4) 0.001(3) 0.004(3) 0.001(2)
C19 0.027(3) 0.060(4) 0.047(3) -0.007(4) 0.002(3) -0.002(3)
C20 0.021(3) 0.051(4) 0.037(3) -0.005(3) -0.006(3) 0.009(3)
C21 0.042(4) 0.040(3) 0.035(4) -0.005(3) 0.014(3) 0.010(3)
C22 0.046(4) 0.034(3) 0.039(4) -0.007(3) 0.014(3) 0.008(3)
C23 0.046(4) 0.043(4) 0.027(3) -0.006(3) 0.012(3) 0.002(3)
C24 0.049(3) 0.046(4) 0.022(3) -0.001(3) 0.005(3) -0.001(3)
C25 0.045(4) 0.042(3) 0.026(3) 0.007(3) 0.002(3) -0.004(3)
C26 0.060(5) 0.036(4) 0.035(4) 0.012(3) 0.018(3) -0.008(3)
C27 0.059(4) 0.030(3) 0.044(4) 0.000(3) 0.013(4) -0.019(3)
C28 0.036(4) 0.058(4) 0.052(5) 0.000(4) 0.015(3) -0.021(3)
C29 0.039(4) 0.048(4) 0.047(4) -0.012(3) -0.011(3) -0.008(3)
C30 0.056(5) 0.034(4) 0.032(4) -0.004(3) 0.000(3) -0.005(3)
C31 0.037(4) 0.029(3) 0.031(3) 0.006(3) 0.005(3) 0.012(3)
C32 0.026(3) 0.038(3) 0.030(3) 0.001(3) 0.000(3) 0.004(3)
C33 0.042(4) 0.041(4) 0.032(4) -0.007(3) -0.003(3) -0.015(3)
C34 0.029(3) 0.024(3) 0.036(3) 0.000(2) 0.001(3) -0.004(2)
C35 0.039(3) 0.031(3) 0.036(3) 0.008(3) 0.006(3) 0.003(3)
C36 0.034(3) 0.035(3) 0.024(3) 0.006(3) -0.001(3) 0.001(2)
O1W 0.041(2) 0.042(2) 0.048(3) -0.011(2) 0.019(2) -0.0057(19)
O2W 0.037(2) 0.032(2) 0.045(3) 0.0100(18) 0.016(2) 0.0070(17)
O3W 0.046(3) 0.035(2) 0.032(2) 0.0078(17) 0.0143(19) 0.0095(18)
O4W 0.066(3) 0.038(2) 0.032(2) -0.0089(19) 0.016(2) -0.014(2)
O5W 0.049(3) 0.045(3) 0.037(2) 0.014(2) 0.021(2) 0.017(2)
O6W 0.043(2) 0.039(2) 0.029(2) -0.0028(17) 0.0088(18) -0.0005(18)
O7W 0.033(2) 0.044(2) 0.036(2) -0.0113(19) 0.0054(19) -0.0061(18)
O8W 0.037(2) 0.046(3) 0.065(3) 0.017(2) 0.020(2) 0.009(2)
O9W 0.072(3) 0.042(3) 0.047(3) -0.008(2) -0.002(3) -0.001(3)
O10W 0.051(3) 0.047(3) 0.044(3) 0.008(2) -0.002(2) 0.008(2)
O11W 0.094(5) 0.100(5) 0.094(5) -0.016(4) 0.006(4) -0.021(4)
O12W 0.053(3) 0.034(2) 0.070(3) 0.000(2) 0.015(3) 0.010(2)
O13W 0.120(7) 0.134(6) 0.088(6) -0.020(5) 0.004(5) 0.038(5)
O14W 0.082(4) 0.061(3) 0.086(5) 0.005(3) 0.001(4) -0.010(3)
O15W 0.167(8) 0.136(7) 0.131(7) 0.049(6) -0.049(6) -0.110(6)
O16W 0.066(4) 0.076(4) 0.071(4) 0.003(3) 0.007(3) -0.015(3)
O17W 0.075(3) 0.078(4) 0.049(4) -0.015(3) 0.005(3) -0.032(3)
O18W 0.112(5) 0.052(3) 0.054(3) 0.012(3) -0.023(3) 0.001(3)

loop_
_atom_type_symbol
_atom_type_description
_atom_type_scat_dispersion_real
_atom_type_scat_dispersion_imag
_atom_type_scat_source
C C 0.0033 0.0016 'International Tables Vol C Tables 4.2.6.8 and 6.1.1.4'
H H 0.0000 0.0000 'International Tables Vol C Tables 4.2.6.8 and 6.1.1.4'
N N 0.0061 0.0033 'International Tables Vol C Tables 4.2.6.8 and 6.1.1.4'
O O 0.0106 0.0060 'International Tables Vol C Tables 4.2.6.8 and 6.1.1.4'
Er Er -0.2586 4.9576 'International Tables Vol C Tables 4.2.6.8 and 6.1.1.4'

loop_
_geom_angle_atom_site_label_1
_geom_angle_atom_site_label_2
_geom_angle_atom_site_label_3
_geom_angle
_geom_angle_site_symmetry_1
_geom_angle_site_symmetry_3
_geom_angle_publ_flag
O7 Er1 O5 74.66(13) . . ?
O7 Er1 O3 131.15(13) . . ?
O5 Er1 O3 73.80(14) . . ?
O7 Er1 O1 74.31(14) . . ?
O5 Er1 O1 96.78(14) . . ?
O3 Er1 O1 73.48(14) . . ?
O7 Er1 N2 147.46(14) . . ?
O5 Er1 N2 137.08(13) . . ?
O3 Er1 N2 68.50(14) . . ?
O1 Er1 N2 91.62(15) . . ?
O7 Er1 N4 68.51(14) . . ?
O5 Er1 N4 93.37(15) . . ?
O3 Er1 N4 148.89(14) . . ?
O1 Er1 N4 137.13(13) . . ?
N2 Er1 N4 108.47(15) . . ?
O7 Er1 N3 121.47(15) . . ?
O5 Er1 N3 67.82(14) . . ?
O3 Er1 N3 78.26(14) . . ?
O1 Er1 N3 150.77(14) . . ?
N2 Er1 N3 84.83(15) . . ?
N4 Er1 N3 70.63(15) . . ?
O7 Er1 N1 76.43(14) . . ?
O5 Er1 N1 149.59(13) . . ?
O3 Er1 N1 120.66(15) . . ?
O1 Er1 N1 66.19(13) . . ?
N2 Er1 N1 71.04(15) . . ?
N4 Er1 N1 84.66(14) . . ?
N3 Er1 N1 137.90(14) . . ?
O9 Er2 O11 74.04(14) . . ?
O9 Er2 O15 74.60(14) . . ?
O11 Er2 O15 96.71(13) . . ?
O9 Er2 O13 132.96(14) . . ?
O11 Er2 O13 76.42(13) . . ?
O15 Er2 O13 73.45(12) . . ?
O9 Er2 N5 68.53(15) . . ?
O11 Er2 N5 92.87(16) . . ?
O15 Er2 N5 137.53(13) . . ?
O13 Er2 N5 148.79(14) . . ?
O9 Er2 N7 146.48(15) . . ?
O11 Er2 N7 139.13(13) . . ?
O15 Er2 N7 92.82(14) . . ?
O13 Er2 N7 68.46(14) . . ?
N5 Er2 N7 106.34(16) . . ?
O9 Er2 N6 120.93(15) . . ?
O11 Er2 N6 67.08(14) . . ?
O15 Er2 N6 149.88(13) . . ?
O13 Er2 N6 77.98(14) . . ?
N5 Er2 N6 70.87(15) . . ?
N7 Er2 N6 85.33(15) . . ?
O9 Er2 N8 76.02(15) . . ?
O11 Er2 N8 148.82(14) . . ?
O15 Er2 N8 66.80(14) . . ?
O13 Er2 N8 119.90(14) . . ?
N5 Er2 N8 84.15(16) . . ?
N7 Er2 N8 70.47(15) . . ?
N6 Er2 N8 138.71(15) . . ?
O3W Er3 O4W 72.96(15) . . ?
O3W Er3 O6W 144.22(14) . . ?
O4W Er3 O6W 140.92(14) . . ?
O3W Er3 O5W 139.62(14) . . ?
O4W Er3 O5W 76.38(16) . . ?
O6W Er3 O5W 73.78(14) . . ?
O3W Er3 O2W 77.96(13) . . ?
O4W Er3 O2W 80.32(15) . . ?
O6W Er3 O2W 112.62(14) . . ?
O5W Er3 O2W 71.47(14) . . ?
O3W Er3 O8W 72.57(14) . . ?
O4W Er3 O8W 115.17(17) . . ?
O6W Er3 O8W 79.45(15) . . ?
O5W Er3 O8W 146.00(14) . . ?
O2W Er3 O8W 139.82(13) . . ?
O3W Er3 O1W 80.68(15) . . ?
O4W Er3 O1W 145.79(15) . . ?
O6W Er3 O1W 70.99(14) . . ?
O5W Er3 O1W 113.62(16) . . ?
O2W Er3 O1W 73.05(14) . . ?
O8W Er3 O1W 75.71(15) . . ?
O3W Er3 O7W 114.25(14) . . ?
O4W Er3 O7W 73.13(14) . . ?
O6W Er3 O7W 77.44(13) . . ?
O5W Er3 O7W 80.29(15) . . ?
O2W Er3 O7W 144.99(13) . . ?
O8W Er3 O7W 73.68(14) . . ?
O1W Er3 O7W 139.22(14) . . ?
C12 O1 Er1 119.5(3) . . ?
C14 O3 Er1 122.7(4) . . ?
C16 O5 Er1 118.2(3) . . ?
C18 O7 Er1 123.5(4) . . ?
C30 O9 Er2 124.1(4) . . ?
C32 O11 Er2 121.8(3) . . ?
C34 O13 Er2 123.2(3) . . ?
C36 O15 Er2 117.0(3) . . ?
C11 N1 C1 108.3(4) . . ?
C11 N1 C10 107.7(4) . . ?
C1 N1 C10 108.5(4) . . ?
C11 N1 Er1 104.9(3) . . ?
C1 N1 Er1 106.0(3) . . ?
C10 N1 Er1 120.8(3) . . ?
C13 N2 C2 108.5(5) . . ?
C13 N2 C3 108.5(4) . . ?
C2 N2 C3 106.8(4) . . ?
C13 N2 Er1 106.4(3) . . ?
C2 N2 Er1 110.7(3) . . ?
C3 N2 Er1 115.7(3) . . ?
C6 N3 C15 108.2(5) . . ?
C6 N3 C5 109.0(5) . . ?
C15 N3 C5 108.2(5) . . ?
C6 N3 Er1 106.3(3) . . ?
C15 N3 Er1 102.7(3) . . ?
C5 N3 Er1 121.7(4) . . ?
C17 N4 C8 109.4(5) . . ?
C17 N4 C7 108.8(5) . . ?
C8 N4 C7 107.0(4) . . ?
C17 N4 Er1 105.1(3) . . ?
C8 N4 Er1 115.9(4) . . ?
C7 N4 Er1 110.5(3) . . ?
C29 N5 C28 109.4(5) . . ?
C29 N5 C19 109.2(5) . . ?
C28 N5 C19 106.8(5) . . ?
C29 N5 Er2 106.3(4) . . ?
C28 N5 Er2 114.9(4) . . ?
C19 N5 Er2 110.1(3) . . ?
C20 N6 C31 108.3(5) . . ?
C20 N6 C21 108.7(5) . . ?
C31 N6 C21 107.7(4) . . ?
C20 N6 Er2 106.3(3) . . ?
C31 N6 Er2 103.8(3) . . ?
C21 N6 Er2 121.4(4) . . ?
C24 N7 C33 108.9(5) . . ?
C24 N7 C23 107.2(4) . . ?
C33 N7 C23 109.0(5) . . ?
C24 N7 Er2 110.9(3) . . ?
C33 N7 Er2 106.5(3) . . ?
C23 N7 Er2 114.2(3) . . ?
C35 N8 C25 108.5(5) . . ?
C35 N8 C26 108.7(5) . . ?
C25 N8 C26 108.2(5) . . ?
C35 N8 Er2 103.7(3) . . ?
C25 N8 Er2 104.9(3) . . ?
C26 N8 Er2 122.3(4) . . ?
O17 N9 O18 129.3(12) . . ?
O17 N9 O19 116.5(10) . . ?
O18 N9 O19 114.1(8) . . ?
N1 C1 C2 111.9(5) . . ?
N1 C1 H1A 109.2 . . ?
C2 C1 H1A 109.2 . . ?
N1 C1 H1B 109.2 . . ?
C2 C1 H1B 109.2 . . ?
H1A C1 H1B 107.9 . . ?
N2 C2 C1 111.7(4) . . ?
N2 C2 H2A 109.3 . . ?
C1 C2 H2A 109.3 . . ?
N2 C2 H2B 109.3 . . ?
C1 C2 H2B 109.3 . . ?
H2A C2 H2B 107.9 . . ?
N2 C3 C4 118.0(5) . . ?
N2 C3 H3A 107.8 . . ?
C4 C3 H3A 107.8 . . ?
N2 C3 H3B 107.8 . . ?
C4 C3 H3B 107.8 . . ?
H3A C3 H3B 107.2 . . ?
C3 C4 C5 115.1(5) . . ?
C3 C4 H4A 108.5 . . ?
C5 C4 H4A 108.5 . . ?
C3 C4 H4B 108.5 . . ?
C5 C4 H4B 108.5 . . ?
H4A C4 H4B 107.5 . . ?
N3 C5 C4 115.4(5) . . ?
N3 C5 H5A 108.4 . . ?
C4 C5 H5A 108.4 . . ?
N3 C5 H5B 108.4 . . ?
C4 C5 H5B 108.4 . . ?
H5A C5 H5B 107.5 . . ?
N3 C6 C7 111.4(5) . . ?
N3 C6 H6A 109.4 . . ?
C7 C6 H6A 109.4 . . ?
N3 C6 H6B 109.4 . . ?
C7 C6 H6B 109.4 . . ?
H6A C6 H6B 108.0 . . ?
N4 C7 C6 111.9(4) . . ?
N4 C7 H7A 109.2 . . ?
C6 C7 H7A 109.2 . . ?
N4 C7 H7B 109.2 . . ?
C6 C7 H7B 109.2 . . ?
H7A C7 H7B 107.9 . . ?
N4 C8 C9 116.2(5) . . ?
N4 C8 H8A 108.2 . . ?
C9 C8 H8A 108.2 . . ?
N4 C8 H8B 108.2 . . ?
C9 C8 H8B 108.2 . . ?
H8A C8 H8B 107.4 . . ?
C10 C9 C8 114.8(5) . . ?
C10 C9 H9A 108.6 . . ?
C8 C9 H9A 108.6 . . ?
C10 C9 H9B 108.6 . . ?
C8 C9 H9B 108.6 . . ?
H9A C9 H9B 107.5 . . ?
N1 C10 C9 116.1(5) . . ?
N1 C10 H10A 108.3 . . ?
C9 C10 H10A 108.3 . . ?
N1 C10 H10B 108.3 . . ?
C9 C10 H10B 108.3 . . ?
H10A C10 H10B 107.4 . . ?
N1 C11 C12 112.0(5) . . ?
N1 C11 H11A 109.2 . . ?
C12 C11 H11A 109.2 . . ?
N1 C11 H11B 109.2 . . ?
C12 C11 H11B 109.2 . . ?
H11A C11 H11B 107.9 . . ?
O2 C12 O1 123.6(5) . . ?
O2 C12 C11 118.3(5) . . ?
O1 C12 C11 118.1(5) . . ?
N2 C13 C14 114.3(5) . . ?
N2 C13 H13A 108.7 . . ?
C14 C13 H13A 108.7 . . ?
N2 C13 H13B 108.7 . . ?
C14 C13 H13B 108.7 . . ?
H13A C13 H13B 107.6 . . ?
O4 C14 O3 124.4(6) . . ?
O4 C14 C13 117.9(6) . . ?
O3 C14 C13 117.6(5) . . ?
N3 C15 C16 114.9(5) . . ?
N3 C15 H15A 108.6 . . ?
C16 C15 H15A 108.6 . . ?
N3 C15 H15B 108.6 . . ?
C16 C15 H15B 108.6 . . ?
H15A C15 H15B 107.5 . . ?
O6 C16 O5 124.1(5) . . ?
O6 C16 C15 118.4(5) . . ?
O5 C16 C15 117.5(5) . . ?
N4 C17 C18 114.3(5) . . ?
N4 C17 H17A 108.7 . . ?
C18 C17 H17A 108.7 . . ?
N4 C17 H17B 108.7 . . ?
C18 C17 H17B 108.7 . . ?
H17A C17 H17B 107.6 . . ?
O8 C18 O7 123.5(6) . . ?
O8 C18 C17 119.5(6) . . ?
O7 C18 C17 117.0(5) . . ?
C20 C19 N5 111.6(4) . . ?
C20 C19 H19A 109.3 . . ?
N5 C19 H19A 109.3 . . ?
C20 C19 H19B 109.3 . . ?
N5 C19 H19B 109.3 . . ?
H19A C19 H19B 108.0 . . ?
N6 C20 C19 111.3(5) . . ?
N6 C20 H20A 109.4 . . ?
C19 C20 H20A 109.4 . . ?
N6 C20 H20B 109.4 . . ?
C19 C20 H20B 109.4 . . ?
H20A C20 H20B 108.0 . . ?
N6 C21 C22 116.7(5) . . ?
N6 C21 H21A 108.1 . . ?
C22 C21 H21A 108.1 . . ?
N6 C21 H21B 108.1 . . ?
C22 C21 H21B 108.1 . . ?
H21A C21 H21B 107.3 . . ?
C21 C22 C23 114.4(5) . . ?
C21 C22 H22A 108.7 . . ?
C23 C22 H22A 108.7 . . ?
C21 C22 H22B 108.7 . . ?
C23 C22 H22B 108.7 . . ?
H22A C22 H22B 107.6 . . ?
N7 C23 C22 117.5(5) . . ?
N7 C23 H23A 107.9 . . ?
C22 C23 H23A 107.9 . . ?
N7 C23 H23B 107.9 . . ?
C22 C23 H23B 107.9 . . ?
H23A C23 H23B 107.2 . . ?
N7 C24 C25 110.7(4) . . ?
N7 C24 H24A 109.5 . . ?
C25 C24 H24A 109.5 . . ?
N7 C24 H24B 109.5 . . ?
C25 C24 H24B 109.5 . . ?
H24A C24 H24B 108.1 . . ?
N8 C25 C24 111.1(5) . . ?
N8 C25 H25A 109.4 . . ?
C24 C25 H25A 109.4 . . ?
N8 C25 H25B 109.4 . . ?
C24 C25 H25B 109.4 . . ?
H25A C25 H25B 108.0 . . ?
N8 C26 C27 115.7(5) . . ?
N8 C26 H26A 108.3 . . ?
C27 C26 H26A 108.3 . . ?
N8 C26 H26B 108.3 . . ?
C27 C26 H26B 108.3 . . ?
H26A C26 H26B 107.4 . . ?
C26 C27 C28 115.2(6) . . ?
C26 C27 H27B 108.5 . . ?
C28 C27 H27B 108.5 . . ?
C26 C27 H27A 108.5 . . ?
C28 C27 H27A 108.5 . . ?
H27B C27 H27A 107.5 . . ?
N5 C28 C27 117.7(5) . . ?
N5 C28 H28A 107.9 . . ?
C27 C28 H28A 107.9 . . ?
N5 C28 H28B 107.9 . . ?
C27 C28 H28B 107.9 . . ?
H28A C28 H28B 107.2 . . ?
N5 C29 C30 113.0(5) . . ?
N5 C29 H29A 109.0 . . ?
C30 C29 H29A 109.0 . . ?
N5 C29 H29B 109.0 . . ?
C30 C29 H29B 109.0 . . ?
H29A C29 H29B 107.8 . . ?
O10 C30 O9 123.7(7) . . ?
O10 C30 C29 118.9(6) . . ?
O9 C30 C29 117.4(5) . . ?
N6 C31 C32 112.1(5) . . ?
N6 C31 H31A 109.2 . . ?
C32 C31 H31A 109.2 . . ?
N6 C31 H31B 109.2 . . ?
C32 C31 H31B 109.2 . . ?
H31A C31 H31B 107.9 . . ?
O12 C32 O11 123.9(5) . . ?
O12 C32 C31 118.4(5) . . ?
O11 C32 C31 117.6(5) . . ?
N7 C33 C34 114.0(5) . . ?
N7 C33 H33A 108.7 . . ?
C34 C33 H33A 108.7 . . ?
N7 C33 H33B 108.7 . . ?
C34 C33 H33B 108.7 . . ?
H33A C33 H33B 107.6 . . ?
O14 C34 O13 125.1(6) . . ?
O14 C34 C33 117.1(5) . . ?
O13 C34 C33 117.6(5) . . ?
N8 C35 C36 113.4(5) . . ?
N8 C35 H35A 108.9 . . ?
C36 C35 H35A 108.9 . . ?
N8 C35 H35B 108.9 . . ?
C36 C35 H35B 108.9 . . ?
H35A C35 H35B 107.7 . . ?
O16 C36 O15 124.3(5) . . ?
O16 C36 C35 117.5(5) . . ?
O15 C36 C35 118.2(5) . . ?
Er3 O1W H1C 113.9 . . ?
Er3 O1W H1D 130.0 . . ?
H1C O1W H1D 110.9 . . ?
Er3 O2W H2C 119.6 . . ?
Er3 O2W H2D 103.4 . . ?
H2C O2W H2D 102.1 . . ?
Er3 O3W H3C 127.2 . . ?
Er3 O3W H3D 117.9 . . ?
H3C O3W H3D 109.0 . . ?
Er3 O4W H4C 124.4 . . ?
Er3 O4W H4D 126.2 . . ?
H4C O4W H4D 109.1 . . ?
Er3 O5W H5C 120.9 . . ?
Er3 O5W H5D 128.1 . . ?
H5C O5W H5D 110.1 . . ?
Er3 O6W H6C 112.9 . . ?
Er3 O6W H6D 133.0 . . ?
H6C O6W H6D 112.4 . . ?
Er3 O7W H7C 116.9 . . ?
Er3 O7W H7D 124.5 . . ?
H7C O7W H7D 111.7 . . ?
Er3 O8W H8C 116.6 . . ?
Er3 O8W H8D 124.7 . . ?
H8C O8W H8D 113.0 . . ?
H9C O9W H9D 111.3 . . ?
H10C O10W H10D 110.6 . . ?
H11C O11W H11D 112.3 . . ?
H12C O12W H12D 108.7 . . ?
H13C O13W H13D 102.5 . . ?
H14C O14W H14D 106.1 . . ?
H15C O15W H15D 113.5 . . ?
H16C O16W H16D 110.1 . . ?
H17C O17W H17D 110.0 . . ?
H18C O18W H18D 111.5 . . ?

loop_
_geom_bond_atom_site_label_1
_geom_bond_atom_site_label_2
_geom_bond_distance
_geom_bond_site_symmetry_2
_geom_bond_publ_flag
Er1 O7 2.275(3) . ?
Er1 O5 2.283(3) . ?
Er1 O3 2.305(4) . ?
Er1 O1 2.305(4) . ?
Er1 N2 2.547(5) . ?
Er1 N4 2.568(5) . ?
Er1 N3 2.596(5) . ?
Er1 N1 2.599(4) . ?
Er2 O9 2.281(4) . ?
Er2 O11 2.290(3) . ?
Er2 O15 2.289(3) . ?
Er2 O13 2.292(3) . ?
Er2 N5 2.547(4) . ?
Er2 N7 2.554(4) . ?
Er2 N6 2.590(4) . ?
Er2 N8 2.633(5) . ?
Er3 O3W 2.317(4) . ?
Er3 O4W 2.320(4) . ?
Er3 O6W 2.323(4) . ?
Er3 O5W 2.344(4) . ?
Er3 O2W 2.358(4) . ?
Er3 O8W 2.360(4) . ?
Er3 O1W 2.360(4) . ?
Er3 O7W 2.364(4) . ?
O1 C12 1.280(6) . ?
O2 C12 1.249(7) . ?
O3 C14 1.279(7) . ?
O4 C14 1.251(7) . ?
O5 C16 1.296(6) . ?
O6 C16 1.232(6) . ?
O7 C18 1.282(7) . ?
O8 C18 1.239(7) . ?
O9 C30 1.269(8) . ?
O10 C30 1.234(8) . ?
O11 C32 1.277(7) . ?
O12 C32 1.243(7) . ?
O13 C34 1.266(7) . ?
O14 C34 1.238(7) . ?
O15 C36 1.278(6) . ?
O16 C36 1.249(7) . ?
O17 N9 1.125(8) . ?
O18 N9 1.170(10) . ?
O19 N9 1.263(10) . ?
N1 C11 1.482(7) . ?
N1 C1 1.489(7) . ?
N1 C10 1.501(7) . ?
N2 C13 1.489(7) . ?
N2 C2 1.491(7) . ?
N2 C3 1.492(7) . ?
N3 C6 1.487(8) . ?
N3 C15 1.491(7) . ?
N3 C5 1.501(7) . ?
N4 C17 1.485(8) . ?
N4 C8 1.491(8) . ?
N4 C7 1.490(7) . ?
N5 C29 1.490(8) . ?
N5 C28 1.490(8) . ?
N5 C19 1.507(7) . ?
N6 C20 1.483(7) . ?
N6 C31 1.488(8) . ?
N6 C21 1.492(7) . ?
N7 C24 1.482(7) . ?
N7 C33 1.485(7) . ?
N7 C23 1.485(7) . ?
N8 C35 1.481(7) . ?
N8 C25 1.484(8) . ?
N8 C26 1.497(7) . ?
C1 C2 1.512(8) . ?
C1 H1A 0.9900 . ?
C1 H1B 0.9900 . ?
C2 H2A 0.9900 . ?
C2 H2B 0.9900 . ?
C3 C4 1.504(8) . ?
C3 H3A 0.9900 . ?
C3 H3B 0.9900 . ?
C4 C5 1.522(9) . ?
C4 H4A 0.9900 . ?
C4 H4B 0.9900 . ?
C5 H5A 0.9900 . ?
C5 H5B 0.9900 . ?
C6 C7 1.512(8) . ?
C6 H6A 0.9900 . ?
C6 H6B 0.9900 . ?
C7 H7A 0.9900 . ?
C7 H7B 0.9900 . ?
C8 C9 1.521(9) . ?
C8 H8A 0.9900 . ?
C8 H8B 0.9900 . ?
C9 C10 1.504(9) . ?
C9 H9A 0.9900 . ?
C9 H9B 0.9900 . ?
C10 H10A 0.9900 . ?
C10 H10B 0.9900 . ?
C11 C12 1.512(8) . ?
C11 H11A 0.9900 . ?
C11 H11B 0.9900 . ?
C13 C14 1.501(8) . ?
C13 H13A 0.9900 . ?
C13 H13B 0.9900 . ?
C15 C16 1.499(8) . ?
C15 H15A 0.9900 . ?
C15 H15B 0.9900 . ?
C17 C18 1.505(9) . ?
C17 H17A 0.9900 . ?
C17 H17B 0.9900 . ?
C19 C20 1.495(8) . ?
C19 H19A 0.9900 . ?
C19 H19B 0.9900 . ?
C20 H20A 0.9900 . ?
C20 H20B 0.9900 . ?
C21 C22 1.502(10) . ?
C21 H21A 0.9900 . ?
C21 H21B 0.9900 . ?
C22 C23 1.527(9) . ?
C22 H22A 0.9900 . ?
C22 H22B 0.9900 . ?
C23 H23A 0.9900 . ?
C23 H23B 0.9900 . ?
C24 C25 1.525(8) . ?
C24 H24A 0.9900 . ?
C24 H24B 0.9900 . ?
C25 H25A 0.9900 . ?
C25 H25B 0.9900 . ?
C26 C27 1.504(10) . ?
C26 H26A 0.9900 . ?
C26 H26B 0.9900 . ?
C27 C28 1.526(10) . ?
C27 H27B 0.9900 . ?
C27 H27A 0.9900 . ?
C28 H28A 0.9900 . ?
C28 H28B 0.9900 . ?
C29 C30 1.506(10) . ?
C29 H29A 0.9900 . ?
C29 H29B 0.9900 . ?
C31 C32 1.510(8) . ?
C31 H31A 0.9900 . ?
C31 H31B 0.9900 . ?
C33 C34 1.515(8) . ?
C33 H33A 0.9900 . ?
C33 H33B 0.9900 . ?
C35 C36 1.523(8) . ?
C35 H35A 0.9900 . ?
C35 H35B 0.9900 . ?
O1W H1C 0.8499 . ?
O1W H1D 0.8501 . ?
O2W H2C 0.8501 . ?
O2W H2D 0.8498 . ?
O3W H3C 0.8501 . ?
O3W H3D 0.8500 . ?
O4W H4C 0.8499 . ?
O4W H4D 0.8515 . ?
O5W H5C 0.8500 . ?
O5W H5D 0.8500 . ?
O6W H6C 0.8500 . ?
O6W H6D 0.8497 . ?
O7W H7C 0.8499 . ?
O7W H7D 0.8502 . ?
O8W H8C 0.8500 . ?
O8W H8D 0.8501 . ?
O9W H9C 0.8500 . ?
O9W H9D 0.8499 . ?
O10W H10C 0.8499 . ?
O10W H10D 0.8498 . ?
O11W H11C 0.8500 . ?
O11W H11D 0.8498 . ?
O12W H12C 0.8500 . ?
O12W H12D 0.8500 . ?
O13W H13C 0.8498 . ?
O13W H13D 0.8502 . ?
O14W H14C 0.8498 . ?
O14W H14D 0.8499 . ?
O15W H15C 0.8500 . ?
O15W H15D 0.8501 . ?
O16W H16C 0.8498 . ?
O16W H16D 0.8500 . ?
O17W H17C 0.8498 . ?
O17W H17D 0.8501 . ?
O18W H18C 0.8502 . ?
O18W H18D 0.8501 . ?

loop_
_geom_torsion_atom_site_label_1
_geom_torsion_atom_site_label_2
_geom_torsion_atom_site_label_3
_geom_torsion_atom_site_label_4
_geom_torsion
_geom_torsion_site_symmetry_1
_geom_torsion_site_symmetry_2
_geom_torsion_site_symmetry_3
_geom_torsion_site_symmetry_4
_geom_torsion_publ_flag
O7 Er1 O1 C12 45.9(4) . . . . ?
O5 Er1 O1 C12 117.8(4) . . . . ?
O3 Er1 O1 C12 -171.3(4) . . . . ?
N2 Er1 O1 C12 -104.3(4) . . . . ?
N4 Er1 O1 C12 15.4(5) . . . . ?
N3 Er1 O1 C12 173.4(4) . . . . ?
N1 Er1 O1 C12 -35.9(4) . . . . ?
O7 Er1 O3 C14 126.9(4) . . . . ?
O5 Er1 O3 C14 178.7(4) . . . . ?
O1 Er1 O3 C14 76.3(4) . . . . ?
N2 Er1 O3 C14 -22.3(4) . . . . ?
N4 Er1 O3 C14 -112.6(5) . . . . ?
N3 Er1 O3 C14 -111.3(4) . . . . ?
N1 Er1 O3 C14 28.0(5) . . . . ?
O7 Er1 O5 C16 -170.7(4) . . . . ?
O3 Er1 O5 C16 47.0(4) . . . . ?
O1 Er1 O5 C16 117.6(4) . . . . ?
N2 Er1 O5 C16 17.8(5) . . . . ?
N4 Er1 O5 C16 -104.1(4) . . . . ?
N3 Er1 O5 C16 -36.6(4) . . . . ?
N1 Er1 O5 C16 170.7(4) . . . . ?
O5 Er1 O7 C18 77.3(4) . . . . ?
O3 Er1 O7 C18 128.8(4) . . . . ?
O1 Er1 O7 C18 179.1(5) . . . . ?
N2 Er1 O7 C18 -113.6(5) . . . . ?
N4 Er1 O7 C18 -22.6(4) . . . . ?
N3 Er1 O7 C18 26.2(5) . . . . ?
N1 Er1 O7 C18 -112.2(4) . . . . ?
O11 Er2 O9 C30 81.4(5) . . . . ?
O15 Er2 O9 C30 -176.8(5) . . . . ?
O13 Er2 O9 C30 134.5(5) . . . . ?
N5 Er2 O9 C30 -18.3(5) . . . . ?
N7 Er2 O9 C30 -105.7(5) . . . . ?
N6 Er2 O9 C30 31.4(5) . . . . ?
N8 Er2 O9 C30 -107.5(5) . . . . ?
O9 Er2 O11 C32 -164.2(4) . . . . ?
O15 Er2 O11 C32 124.0(4) . . . . ?
O13 Er2 O11 C32 52.8(4) . . . . ?
N5 Er2 O11 C32 -97.5(4) . . . . ?
N7 Er2 O11 C32 21.7(5) . . . . ?
N6 Er2 O11 C32 -29.7(4) . . . . ?
N8 Er2 O11 C32 179.1(4) . . . . ?
O9 Er2 O13 C34 125.9(4) . . . . ?
O11 Er2 O13 C34 178.2(4) . . . . ?
O15 Er2 O13 C34 76.8(4) . . . . ?
N5 Er2 O13 C34 -109.3(5) . . . . ?
N7 Er2 O13 C34 -23.1(4) . . . . ?
N6 Er2 O13 C34 -112.8(4) . . . . ?
N8 Er2 O13 C34 27.0(4) . . . . ?
O9 Er2 O15 C36 40.9(4) . . . . ?
O11 Er2 O15 C36 112.3(4) . . . . ?
O13 Er2 O15 C36 -174.1(4) . . . . ?
N5 Er2 O15 C36 10.5(5) . . . . ?
N7 Er2 O15 C36 -107.6(4) . . . . ?
N6 Er2 O15 C36 166.9(4) . . . . ?
N8 Er2 O15 C36 -40.2(4) . . . . ?
O7 Er1 N1 C11 -43.6(3) . . . . ?
O5 Er1 N1 C11 -25.2(5) . . . . ?
O3 Er1 N1 C11 86.4(3) . . . . ?
O1 Er1 N1 C11 35.0(3) . . . . ?
N2 Er1 N1 C11 135.6(4) . . . . ?
N4 Er1 N1 C11 -112.8(3) . . . . ?
N3 Er1 N1 C11 -165.9(3) . . . . ?
O7 Er1 N1 C1 -158.2(4) . . . . ?
O5 Er1 N1 C1 -139.8(3) . . . . ?
O3 Er1 N1 C1 -28.1(4) . . . . ?
O1 Er1 N1 C1 -79.6(3) . . . . ?
N2 Er1 N1 C1 21.1(3) . . . . ?
N4 Er1 N1 C1 132.7(3) . . . . ?
N3 Er1 N1 C1 79.6(4) . . . . ?
O7 Er1 N1 C10 78.0(4) . . . . ?
O5 Er1 N1 C10 96.4(4) . . . . ?
O3 Er1 N1 C10 -151.9(4) . . . . ?
O1 Er1 N1 C10 156.6(4) . . . . ?
N2 Er1 N1 C10 -102.8(4) . . . . ?
N4 Er1 N1 C10 8.9(4) . . . . ?
N3 Er1 N1 C10 -44.2(5) . . . . ?
O7 Er1 N2 C13 -107.7(4) . . . . ?
O5 Er1 N2 C13 56.7(4) . . . . ?
O3 Er1 N2 C13 26.5(3) . . . . ?
O1 Er1 N2 C13 -45.0(4) . . . . ?
N4 Er1 N2 C13 173.5(3) . . . . ?
N3 Er1 N2 C13 105.9(4) . . . . ?
N1 Er1 N2 C13 -109.1(4) . . . . ?
O7 Er1 N2 C2 10.0(5) . . . . ?
O5 Er1 N2 C2 174.5(3) . . . . ?
O3 Er1 N2 C2 144.2(4) . . . . ?
O1 Er1 N2 C2 72.7(3) . . . . ?
N4 Er1 N2 C2 -68.8(4) . . . . ?
N3 Er1 N2 C2 -136.4(4) . . . . ?
N1 Er1 N2 C2 8.6(3) . . . . ?
O7 Er1 N2 C3 131.7(4) . . . . ?
O5 Er1 N2 C3 -63.9(4) . . . . ?
O3 Er1 N2 C3 -94.1(4) . . . . ?
O1 Er1 N2 C3 -165.6(4) . . . . ?
N4 Er1 N2 C3 52.9(4) . . . . ?
N3 Er1 N2 C3 -14.7(4) . . . . ?
N1 Er1 N2 C3 130.3(4) . . . . ?
O7 Er1 N3 C6 -25.6(4) . . . . ?
O5 Er1 N3 C6 -79.8(4) . . . . ?
O3 Er1 N3 C6 -156.9(4) . . . . ?
O1 Er1 N3 C6 -142.0(4) . . . . ?
N2 Er1 N3 C6 134.0(4) . . . . ?
N4 Er1 N3 C6 22.3(3) . . . . ?
N1 Er1 N3 C6 79.9(4) . . . . ?
O7 Er1 N3 C15 88.0(4) . . . . ?
O5 Er1 N3 C15 33.8(3) . . . . ?
O3 Er1 N3 C15 -43.4(4) . . . . ?
O1 Er1 N3 C15 -28.4(5) . . . . ?
N2 Er1 N3 C15 -112.4(4) . . . . ?
N4 Er1 N3 C15 135.9(4) . . . . ?
N1 Er1 N3 C15 -166.5(3) . . . . ?
O7 Er1 N3 C5 -151.0(4) . . . . ?
O5 Er1 N3 C5 154.7(5) . . . . ?
O3 Er1 N3 C5 77.6(4) . . . . ?
O1 Er1 N3 C5 92.6(5) . . . . ?
N2 Er1 N3 C5 8.5(4) . . . . ?
N4 Er1 N3 C5 -103.1(4) . . . . ?
N1 Er1 N3 C5 -45.5(5) . . . . ?
O7 Er1 N4 C17 27.5(3) . . . . ?
O5 Er1 N4 C17 -44.5(4) . . . . ?
O3 Er1 N4 C17 -108.2(4) . . . . ?
O1 Er1 N4 C17 59.2(4) . . . . ?
N2 Er1 N4 C17 173.0(3) . . . . ?
N3 Er1 N4 C17 -109.6(4) . . . . ?
N1 Er1 N4 C17 105.0(4) . . . . ?
O7 Er1 N4 C8 -93.4(4) . . . . ?
O5 Er1 N4 C8 -165.5(4) . . . . ?
O3 Er1 N4 C8 130.8(4) . . . . ?
O1 Er1 N4 C8 -61.8(4) . . . . ?
N2 Er1 N4 C8 52.0(4) . . . . ?
N3 Er1 N4 C8 129.4(4) . . . . ?
N1 Er1 N4 C8 -15.9(4) . . . . ?
O7 Er1 N4 C7 144.7(4) . . . . ?
O5 Er1 N4 C7 72.7(4) . . . . ?
O3 Er1 N4 C7 9.0(6) . . . . ?
O1 Er1 N4 C7 176.4(3) . . . . ?
N2 Er1 N4 C7 -69.8(4) . . . . ?
N3 Er1 N4 C7 7.6(3) . . . . ?
N1 Er1 N4 C7 -137.8(4) . . . . ?
O9 Er2 N5 C29 26.2(4) . . . . ?
O11 Er2 N5 C29 -45.4(4) . . . . ?
O15 Er2 N5 C29 57.7(5) . . . . ?
O13 Er2 N5 C29 -113.6(4) . . . . ?
N7 Er2 N5 C29 171.1(4) . . . . ?
N6 Er2 N5 C29 -110.0(4) . . . . ?
N8 Er2 N5 C29 103.4(4) . . . . ?
O9 Er2 N5 C28 -95.0(4) . . . . ?
O11 Er2 N5 C28 -166.6(4) . . . . ?
O15 Er2 N5 C28 -63.4(5) . . . . ?
O13 Er2 N5 C28 125.2(4) . . . . ?
N7 Er2 N5 C28 49.9(4) . . . . ?
N6 Er2 N5 C28 128.9(5) . . . . ?
N8 Er2 N5 C28 -17.7(4) . . . . ?
O9 Er2 N5 C19 144.4(4) . . . . ?
O11 Er2 N5 C19 72.8(4) . . . . ?
O15 Er2 N5 C19 175.9(3) . . . . ?
O13 Er2 N5 C19 4.5(6) . . . . ?
N7 Er2 N5 C19 -70.7(4) . . . . ?
N6 Er2 N5 C19 8.2(4) . . . . ?
N8 Er2 N5 C19 -138.4(4) . . . . ?
O9 Er2 N6 C20 -27.0(4) . . . . ?
O11 Er2 N6 C20 -80.0(4) . . . . ?
O15 Er2 N6 C20 -141.6(3) . . . . ?
O13 Er2 N6 C20 -160.2(4) . . . . ?
N5 Er2 N6 C20 21.8(3) . . . . ?
N7 Er2 N6 C20 130.9(4) . . . . ?
N8 Er2 N6 C20 77.8(4) . . . . ?
O9 Er2 N6 C31 87.2(4) . . . . ?
O11 Er2 N6 C31 34.1(3) . . . . ?
O15 Er2 N6 C31 -27.4(5) . . . . ?
O13 Er2 N6 C31 -46.0(4) . . . . ?
N5 Er2 N6 C31 135.9(4) . . . . ?
N7 Er2 N6 C31 -115.0(4) . . . . ?
N8 Er2 N6 C31 -168.0(3) . . . . ?
O9 Er2 N6 C21 -151.7(4) . . . . ?
O11 Er2 N6 C21 155.2(4) . . . . ?
O15 Er2 N6 C21 93.7(5) . . . . ?
O13 Er2 N6 C21 75.1(4) . . . . ?
N5 Er2 N6 C21 -103.0(4) . . . . ?
N7 Er2 N6 C21 6.1(4) . . . . ?
N8 Er2 N6 C21 -46.9(5) . . . . ?
O9 Er2 N7 C24 7.5(5) . . . . ?
O11 Er2 N7 C24 177.1(3) . . . . ?
O15 Er2 N7 C24 73.5(4) . . . . ?
O13 Er2 N7 C24 144.5(4) . . . . ?
N5 Er2 N7 C24 -68.1(4) . . . . ?
N6 Er2 N7 C24 -136.6(4) . . . . ?
N8 Er2 N7 C24 9.3(3) . . . . ?
O9 Er2 N7 C33 -110.9(4) . . . . ?
O11 Er2 N7 C33 58.7(4) . . . . ?
O15 Er2 N7 C33 -44.9(4) . . . . ?
O13 Er2 N7 C33 26.1(3) . . . . ?
N5 Er2 N7 C33 173.5(4) . . . . ?
N6 Er2 N7 C33 105.0(4) . . . . ?
N8 Er2 N7 C33 -109.0(4) . . . . ?
O9 Er2 N7 C23 128.8(4) . . . . ?
O11 Er2 N7 C23 -61.6(4) . . . . ?
O15 Er2 N7 C23 -165.2(4) . . . . ?
O13 Er2 N7 C23 -94.2(4) . . . . ?
N5 Er2 N7 C23 53.2(4) . . . . ?
N6 Er2 N7 C23 -15.3(4) . . . . ?
N8 Er2 N7 C23 130.7(4) . . . . ?
O9 Er2 N8 C35 -45.3(3) . . . . ?
O11 Er2 N8 C35 -28.7(5) . . . . ?
O15 Er2 N8 C35 33.7(3) . . . . ?
O13 Er2 N8 C35 86.5(4) . . . . ?
N5 Er2 N8 C35 -114.6(4) . . . . ?
N7 Er2 N8 C35 135.8(4) . . . . ?
N6 Er2 N8 C35 -166.6(3) . . . . ?
O9 Er2 N8 C25 -159.0(4) . . . . ?
O11 Er2 N8 C25 -142.4(3) . . . . ?
O15 Er2 N8 C25 -80.0(4) . . . . ?
O13 Er2 N8 C25 -27.2(4) . . . . ?
N5 Er2 N8 C25 131.7(4) . . . . ?
N7 Er2 N8 C25 22.1(3) . . . . ?
N6 Er2 N8 C25 79.7(4) . . . . ?
O9 Er2 N8 C26 77.6(4) . . . . ?
O11 Er2 N8 C26 94.2(5) . . . . ?
O15 Er2 N8 C26 156.6(5) . . . . ?
O13 Er2 N8 C26 -150.5(4) . . . . ?
N5 Er2 N8 C26 8.3(4) . . . . ?
N7 Er2 N8 C26 -101.3(5) . . . . ?
N6 Er2 N8 C26 -43.6(5) . . . . ?
C11 N1 C1 C2 -162.4(5) . . . . ?
C10 N1 C1 C2 81.0(5) . . . . ?
Er1 N1 C1 C2 -50.3(5) . . . . ?
C13 N2 C2 C1 78.2(6) . . . . ?
C3 N2 C2 C1 -165.0(5) . . . . ?
Er1 N2 C2 C1 -38.2(5) . . . . ?
N1 C1 C2 N2 62.8(6) . . . . ?
C13 N2 C3 C4 -68.1(7) . . . . ?
C2 N2 C3 C4 175.2(5) . . . . ?
Er1 N2 C3 C4 51.4(6) . . . . ?
N2 C3 C4 C5 -87.8(7) . . . . ?
C6 N3 C5 C4 -158.7(5) . . . . ?
C15 N3 C5 C4 83.8(6) . . . . ?
Er1 N3 C5 C4 -34.5(7) . . . . ?
C3 C4 C5 N3 74.0(7) . . . . ?
C15 N3 C6 C7 -161.4(5) . . . . ?
C5 N3 C6 C7 81.2(6) . . . . ?
Er1 N3 C6 C7 -51.7(5) . . . . ?
C17 N4 C7 C6 77.3(6) . . . . ?
C8 N4 C7 C6 -164.6(5) . . . . ?
Er1 N4 C7 C6 -37.6(6) . . . . ?
N3 C6 C7 N4 63.3(6) . . . . ?
C17 N4 C8 C9 -66.5(7) . . . . ?
C7 N4 C8 C9 175.8(5) . . . . ?
Er1 N4 C8 C9 52.1(6) . . . . ?
N4 C8 C9 C10 -88.9(7) . . . . ?
C11 N1 C10 C9 84.8(6) . . . . ?
C1 N1 C10 C9 -158.1(5) . . . . ?
Er1 N1 C10 C9 -35.5(6) . . . . ?
C8 C9 C10 N1 76.1(7) . . . . ?
C1 N1 C11 C12 78.3(6) . . . . ?
C10 N1 C11 C12 -164.5(5) . . . . ?
Er1 N1 C11 C12 -34.6(5) . . . . ?
Er1 O1 C12 O2 -150.2(5) . . . . ?
Er1 O1 C12 C11 29.5(6) . . . . ?
N1 C11 C12 O2 -171.6(5) . . . . ?
N1 C11 C12 O1 8.7(7) . . . . ?
C2 N2 C13 C14 -150.7(5) . . . . ?
C3 N2 C13 C14 93.6(6) . . . . ?
Er1 N2 C13 C14 -31.5(6) . . . . ?
Er1 O3 C14 O4 -163.7(4) . . . . ?
Er1 O3 C14 C13 12.1(7) . . . . ?
N2 C13 C14 O4 -167.3(5) . . . . ?
N2 C13 C14 O3 16.6(8) . . . . ?
C6 N3 C15 C16 79.6(6) . . . . ?
C5 N3 C15 C16 -162.4(5) . . . . ?
Er1 N3 C15 C16 -32.5(6) . . . . ?
Er1 O5 C16 O6 -146.8(5) . . . . ?
Er1 O5 C16 C15 31.4(7) . . . . ?
N3 C15 C16 O6 -175.3(5) . . . . ?
N3 C15 C16 O5 6.3(8) . . . . ?
C8 N4 C17 C18 91.9(6) . . . . ?
C7 N4 C17 C18 -151.6(5) . . . . ?
Er1 N4 C17 C18 -33.2(6) . . . . ?
Er1 O7 C18 O8 -165.9(4) . . . . ?
Er1 O7 C18 C17 11.5(7) . . . . ?
N4 C17 C18 O8 -163.7(5) . . . . ?
N4 C17 C18 O7 18.8(8) . . . . ?
C29 N5 C19 C20 77.8(6) . . . . ?
C28 N5 C19 C20 -164.0(5) . . . . ?
Er2 N5 C19 C20 -38.6(6) . . . . ?
C31 N6 C20 C19 -162.6(5) . . . . ?
C21 N6 C20 C19 80.6(6) . . . . ?
Er2 N6 C20 C19 -51.6(5) . . . . ?
N5 C19 C20 N6 63.8(6) . . . . ?
C20 N6 C21 C22 -155.3(5) . . . . ?
C31 N6 C21 C22 87.6(7) . . . . ?
Er2 N6 C21 C22 -31.7(7) . . . . ?
N6 C21 C22 C23 72.6(7) . . . . ?
C24 N7 C23 C22 177.1(5) . . . . ?
C33 N7 C23 C22 -65.2(7) . . . . ?
Er2 N7 C23 C22 53.8(6) . . . . ?
C21 C22 C23 N7 -90.0(7) . . . . ?
C33 N7 C24 C25 76.7(6) . . . . ?
C23 N7 C24 C25 -165.5(5) . . . . ?
Er2 N7 C24 C25 -40.2(6) . . . . ?
C35 N8 C25 C24 -162.8(5) . . . . ?
C26 N8 C25 C24 79.5(6) . . . . ?
Er2 N8 C25 C24 -52.5(5) . . . . ?
N7 C24 C25 N8 66.2(6) . . . . ?
C35 N8 C26 C27 88.4(7) . . . . ?
C25 N8 C26 C27 -154.1(6) . . . . ?
Er2 N8 C26 C27 -32.2(7) . . . . ?
N8 C26 C27 C28 71.1(8) . . . . ?
C29 N5 C28 C27 -63.6(7) . . . . ?
C19 N5 C28 C27 178.3(6) . . . . ?
Er2 N5 C28 C27 55.9(7) . . . . ?
C26 C27 C28 N5 -89.8(7) . . . . ?
C28 N5 C29 C30 90.8(7) . . . . ?
C19 N5 C29 C30 -152.6(5) . . . . ?
Er2 N5 C29 C30 -33.8(6) . . . . ?
Er2 O9 C30 O10 -175.2(5) . . . . ?
Er2 O9 C30 C29 5.2(8) . . . . ?
N5 C29 C30 O10 -157.0(6) . . . . ?
N5 C29 C30 O9 22.6(9) . . . . ?
C20 N6 C31 C32 73.7(6) . . . . ?
C21 N6 C31 C32 -168.9(5) . . . . ?
Er2 N6 C31 C32 -39.0(6) . . . . ?
Er2 O11 C32 O12 -159.9(5) . . . . ?
Er2 O11 C32 C31 17.7(7) . . . . ?
N6 C31 C32 O12 -162.7(5) . . . . ?
N6 C31 C32 O11 19.6(8) . . . . ?
C24 N7 C33 C34 -149.6(5) . . . . ?
C23 N7 C33 C34 93.7(6) . . . . ?
Er2 N7 C33 C34 -29.9(6) . . . . ?
Er2 O13 C34 O14 -161.3(4) . . . . ?
Er2 O13 C34 C33 14.1(7) . . . . ?
N7 C33 C34 O14 -169.8(5) . . . . ?
N7 C33 C34 O13 14.3(8) . . . . ?
C25 N8 C35 C36 82.8(6) . . . . ?
C26 N8 C35 C36 -159.8(5) . . . . ?
Er2 N8 C35 C36 -28.3(5) . . . . ?
Er2 O15 C36 O16 -142.1(5) . . . . ?
Er2 O15 C36 C35 39.6(6) . . . . ?
N8 C35 C36 O16 179.7(5) . . . . ?
N8 C35 C36 O15 -1.8(8) . . . . ?
